data_4124444
loop_
_publ_author_name
'Kim, Y.'
'Seff, K.'

_publ_section_title
;
 The octahedral hexasilver molecule. Seven crystal structures of variously
 vacuum-dehydrated fully Ag+ -exchanged zeolite A
;
_journal_name_full 'Journal of the American Chemical Society'
_journal_page_first 6989
_journal_page_last 6997
_journal_volume 100
_journal_year 1978
_chemical_formula_sum 'Ag7.48 Al12 O48 Si12'
_chemical_name_systematic 'Ag7.48 Si12 Al12 O48'
_space_group_IT_number 221
_symmetry_space_group_name_Hall '-P 4 2 3'
_symmetry_space_group_name_H-M 'P m -3 m'
_cell_angle_alpha 90
_cell_angle_beta 90
_cell_angle_gamma 90
_cell_formula_units_Z 1
_cell_length_a 12.279
_cell_length_b 12.279
_cell_length_c 12.279
_cell_volume 1851.352
_citation_journal_id_ASTM JACSAT
_cod_data_source_file Kim_JACSAT_1978_288.cif
_cod_data_source_block Ag7.48Al12O48Si12
_cod_database_code 4124444

loop_
_symmetry_equiv_pos_as_xyz
x,y,z
-y,x,z
-x,-y,z
y,-x,z
x,-y,-z
y,x,-z
-x,y,-z
-y,-x,-z
z,x,y
-x,z,y
-z,-x,y
x,-z,y
z,-x,-y
x,z,-y
-z,x,-y
-x,-z,-y
y,z,x
y,-z,-x
z,y,-x
-y,z,-x
-z,-y,-x
-y,-z,x
z,-y,x
-z,y,x
-x,-y,-z
y,-x,-z
x,y,-z
-y,x,-z
-x,y,z
-y,-x,z
x,-y,z
y,x,z
-z,-x,-y
x,-z,-y
z,x,-y
-x,z,-y
-z,x,y
-x,-z,y
z,-x,y
x,z,y
-y,-z,-x
-y,z,x
-z,-y,x
y,-z,x
z,y,x
y,z,-x
-z,y,-x
z,-y,-x

loop_
_atom_site_label
_atom_site_type_symbol
_atom_site_fract_x
_atom_site_fract_y
_atom_site_fract_z
_atom_site_occupancy
_atom_site_U_iso_or_equiv
Al1 Al+3 0 0.1829 0.37 0.5 0.0
O3 O-2 0.1109 0.1109 0.3343 1 0.0
O2 O-2 0 0.2976 0.2976 1 0.0
Ag3 Ag+1 0 0.4503 0.4503 0.03 0.0
Ag1 Ag+1 0.192 0.192 0.192 0.65 0.0
Si1 Si+4 0 0.1829 0.37 0.5 0.0
O1 O-2 0 0.2053 0.5 1 0.0
Ag2 Ag+1 0 0 0.1658 0.32 0.0
